data_2008815
loop_
_publ_author_name
'Itoh, Kuniaki'
'Nishikawa, Kazuyoshi'
'Hashimoto, Masao'
'Yamada, Hiroaki'

_publ_section_title
;
 2,11-Dithia[3.3.1]paracyclophane, (I), and
 2,11-dithia[3.3.2]paracyclophane, (II)
;
_journal_issue 8
_journal_name_full 'Acta Crystallographica Section C'
_journal_page_first 1357
_journal_page_last 1360
_journal_paper_doi 10.1107/S0108270199004503
_journal_volume 55
_journal_year 1999
_chemical_formula_moiety 'C23 H22 S2'
_chemical_formula_sum 'C23 H22 S2'
_chemical_formula_weight 362.55
_chemical_melting_point 492.8(4)
_chemical_name_common 2,11-dithia[3.3.1]paracyclophane
_space_group_IT_number 14
_symmetry_cell_setting monoclinic
_symmetry_space_group_name_Hall '-P 2yn'
_symmetry_space_group_name_H-M 'P 1 21/n 1'
_audit_creation_method 'from TEXRAY.INF file'
_cell_angle_alpha 90
_cell_angle_beta 105.716(8)
_cell_angle_gamma 90
_cell_formula_units_Z 4
_cell_length_a 12.565(2)
_cell_length_b 10.7840(10)
_cell_length_c 14.5120(10)
_cell_measurement_reflns_used 25
_cell_measurement_temperature 296.2
_cell_measurement_theta_max 15.0
_cell_measurement_theta_min 13.9
_cell_volume 1892.9(4)
_computing_cell_refinement
;
MSC/AFC Diffractometer Control Software
;
_computing_data_collection
;
MSC/AFC Diffractometer Control Software
(Molecular Structure Corporation, 1988)
;
_computing_data_reduction
;
TEXSAN
(Molecular Structure Corporation, 1992)
;
_computing_publication_material TEXSAN
_computing_structure_refinement TEXSAN
_computing_structure_solution 'SIR88 (Burla et al., 1989)'
_diffrn_ambient_temperature 296.2
_diffrn_measurement_device 'Rigaku AFC5R'
_diffrn_measurement_method \w-2\q
_diffrn_radiation_monochromator graphite
_diffrn_radiation_source 'Rigaku rotating anode'
_diffrn_radiation_type 'Mo K\a'
_diffrn_radiation_wavelength 0.7107
_diffrn_reflns_av_R_equivalents 0.0170
_diffrn_reflns_av_sigmaI/netI 0.074
_diffrn_reflns_limit_h_max 16
_diffrn_reflns_limit_h_min 0
_diffrn_reflns_limit_k_max 14
_diffrn_reflns_limit_k_min 0
_diffrn_reflns_limit_l_max 18
_diffrn_reflns_limit_l_min -18
_diffrn_reflns_number 4772
_diffrn_reflns_reduction_process 'Lp corrections applied'
_diffrn_reflns_theta_max 27.49
_diffrn_reflns_theta_min 2.39
_diffrn_standards_decay_% none
_diffrn_standards_interval_count 150
_diffrn_standards_number 3
_exptl_absorpt_coefficient_mu 0.284
_exptl_absorpt_correction_T_max 0.905
_exptl_absorpt_correction_T_min 0.873
_exptl_absorpt_correction_type psi-scan
_exptl_absorpt_process_details ' (North et al., 1968)'
_exptl_crystal_colour colorless
_exptl_crystal_density_diffrn 1.272
_exptl_crystal_density_meas 1.23
_exptl_crystal_density_method flotation
_exptl_crystal_description prismatic
_exptl_crystal_F_000 768.00
_exptl_crystal_size_max 0.55
_exptl_crystal_size_mid 0.50
_exptl_crystal_size_min 0.35
_refine_diff_density_max 0.26
_refine_diff_density_min -0.30
_refine_ls_extinction_coef 0.055(3)
_refine_ls_extinction_method 'Zachariasen (1967)'
_refine_ls_goodness_of_fit_obs 1.341
_refine_ls_hydrogen_treatment noref
_refine_ls_matrix_type full
_refine_ls_number_constraints 0
_refine_ls_number_parameters 227
_refine_ls_number_reflns 2880
_refine_ls_number_restraints 0
_refine_ls_R_factor_obs 0.0613
_refine_ls_shift/esd_max 0.0038
_refine_ls_shift/esd_mean 0.0002
_refine_ls_structure_factor_coef F
_refine_ls_weighting_details 'w = 1/[\s^2^(Fo) + 0.00042|Fo|^2^]'
_refine_ls_weighting_scheme calc
_refine_ls_wR_factor_obs 0.0535
_reflns_number_observed 2880
_reflns_number_total 4574
_reflns_observed_criterion I>\s(I)
_cod_data_source_file ob1006.cif
_cod_data_source_block I
_cod_depositor_comments
;
The following automatic conversions were performed:

'_chemical_melting_point' value '492.3-493.2' was changed to
'492.8(4)' - the average value was taken and precision was estimated.

Automatic conversion script
Id: cif_fix_values 1646 2011-03-28 12:23:43Z adriana 

The following automatic conversions were performed:

'_chemical_melting_point' value '492.3-493.2' was changed to
'492.8(4)' - the average value was taken and precision was estimated.

Automatic conversion script
Id: cif_fix_values 1715 2011-07-08 13:25:40Z adriana 

The following automatic conversions were performed:

'_refine_ls_weighting_scheme' value 'w = 1/[\s^2^(Fo) +
0.00042|Fo|^2^]' was changed to 'calc'. New tag
'_refine_ls_weighting_details' was created. The value of the new tag
was set to 'w = 1/[\s^2^(Fo) + 0.00042|Fo|^2^]'.

Automatic conversion script
Id: cif_fix_values 3143 2015-03-26 13:38:13Z robertas 
;
_cod_original_cell_volume 1892.8(3)
_cod_original_sg_symbol_H-M 'P 21/n'
_cod_original_formula_sum 'C23 H22 S2 '
_cod_database_code 2008815

loop_
_symmetry_equiv_pos_as_xyz
'  +x,  +y,  +z'
1/2-x,1/2+y,1/2-z
'  -x,  -y,  -z'
1/2+x,1/2-y,1/2+z

loop_
_atom_site_aniso_label
_atom_site_aniso_U_11
_atom_site_aniso_U_22
_atom_site_aniso_U_33
_atom_site_aniso_U_12
_atom_site_aniso_U_13
_atom_site_aniso_U_23
S1 0.1128(7) 0.0524(4) 0.0736(6) 0.0354(5) 0.0356(5) 0.0152(4)
S2 0.0827(6) 0.0396(4) 0.1049(7) -0.0092(4) .0348(5) -0.0218(4)
C1 0.070(2) 0.072(2) 0.068(2) 0.026(2) 0.030(2) 0.004(2)
C2 0.051(2) 0.0510(10) 0.0460(10) 0.0080(10) 0.0210(10) 0.0050(10)
C3 0.051(2) 0.0450(10) 0.0450(10) 0.0060(10) 0.0070(10) -0.0060(10)
C4 0.0440(10) 0.0460(10) 0.053(2) 0.0080(10) 0.0080(10) -0.0030(10)
C5 0.057(2) 0.0450(10) 0.047(2) -0.0050(10) .0190(10) -0.0050(10)
C6 0.054(2) 0.067(2) 0.059(2) -0.0140(10) .0100(10) -0.0120(10)
C7 0.0380(10) 0.079(2) 0.066(2) 0.0030(10) 0.0100(10) 0.005(2)
C8 0.080(2) 0.058(2) 0.065(2) -0.004(2) .029(2) -0.0190(10)
C9 0.085(2) 0.051(2) 0.098(2) 0.015(2) 0.040(2) -0.011(2)
C10 0.057(2) 0.0450(10) 0.068(2) 0.0170(10) 0.0230(10) 0.0050(10)
C11 0.072(2) 0.053(2) 0.081(2) 0.0000(10) 0.037(2) 0.006(2)
C12 0.068(2) 0.073(2) 0.059(2) 0.003(2) 0.032(2) 0.007(2)
C13 0.0390(10) 0.066(2) 0.047(2) 0.0070(10) 0.0050(10) 0.0060(10)
C14 0.0370(10) 0.070(2) 0.059(2) 0.0040(10) 0.0110(10) 0.0070(10)
C15 0.047(2) 0.063(2) 0.058(2) 0.0170(10) 0.0220(10) 0.0120(10)
C16 0.047(2) 0.098(2) 0.053(2) -0.002(2) .0020(10) -0.010(2)
C17 0.049(2) 0.069(2) 0.0420(10) -0.0120(10) .0080(10) -0.0170(10)
C18 0.066(2) 0.069(2) 0.043(2) -0.006(2) 0.0150(10) 0.0020(10)
C19 0.067(2) 0.075(2) 0.052(2) -0.001(2) .027(2) -0.011(2)
C20 0.085(2) 0.047(2) 0.061(2) 0.000(2) 0.029(2) -0.0170(10)
C21 0.094(2) 0.046(2) 0.068(2) -0.016(2) .028(2) -0.0090(10)
C22 0.064(2) 0.074(2) 0.060(2) -0.028(2) .026(2) -0.020(2)
C23 0.122(3) 0.057(2) 0.092(2) 0.027(2) 0.044(2) -0.013(2)

loop_
_atom_site_label
_atom_site_fract_x
_atom_site_fract_y
_atom_site_fract_z
_atom_site_U_iso_or_equiv
_atom_site_thermal_displace_type
_atom_site_calc_flag
_atom_site_calc_attached_atom
_atom_site_refinement_flags
_atom_site_occupancy
S1 0.23288(8) 0.35550(7) 0.10647(6) 0.0776(3) Uani d . . 1.00
S2 0.38706(7) -0.34955(7) 0.01606(7) 0.0739(3) Uani d . . 1.00
C1 0.1740(2) 0.2036(3) 0.1112(2) 0.0679(10) Uani d . . 1.00
C2 0.2240(2) 0.1000(2) 0.0676(2) 0.0479(7) Uani d . . 1.00
C3 0.3358(2) 0.0718(2) 0.1003(2) 0.0484(7) Uani d . . 1.00
C4 0.3804(2) -0.0255(2) 0.0627(2) 0.0490(7) Uani d . . 1.00
C5 0.3156(2) -0.0999(2) -0.0083(2) 0.0488(8) Uani d . . 1.00
C6 0.2046(2) -0.0716(3) -0.0416(2) 0.0613(9) Uani d . . 1.00
C7 0.1603(2) 0.0277(3) -0.0039(2) 0.0619(9) Uani d . . 1.00
C8 0.3649(2) -0.2052(3) -0.0518(2) 0.0662(9) Uani d . . 1.00
C9 0.5336(3) -0.3448(3) 0.0762(2) 0.0750(10) Uani d . . 1.00
C10 0.5682(2) -0.2517(2) 0.1560(2) 0.0555(8) Uani d . . 1.00
C11 0.5184(2) -0.2490(3) 0.2306(2) 0.0654(10) Uani d . . 1.00
C12 0.5448(2) -0.1595(3) 0.3001(2) 0.0637(9) Uani d . . 1.00
C13 0.6231(2) -0.0688(3) 0.2998(2) 0.0521(8) Uani d . . 1.00
C14 0.6749(2) -0.0742(3) 0.2273(2) 0.0556(8) Uani d . . 1.00
C15 0.6475(2) -0.1643(3) 0.1562(2) 0.0546(8) Uani d . . 1.00
C16 0.6443(2) 0.0332(3) 0.3736(2) 0.0683(9) Uani d . . 1.00
C17 0.5584(2) 0.1346(3) 0.3470(2) 0.0545(8) Uani d . . 1.00
C18 0.4621(2) 0.1309(3) 0.3757(2) 0.0592(9) Uani d . . 1.00
C19 0.3783(2) 0.2168(3) 0.3422(2) 0.0626(9) Uani d . . 1.00
C20 0.3885(3) 0.3090(3) 0.2793(2) 0.0626(9) Uani d . . 1.00
C21 0.4872(3) 0.3177(3) 0.2543(2) 0.0690(10) Uani d . . 1.00
C22 0.5702(2) 0.2325(3) 0.2874(2) 0.0643(10) Uani d . . 1.00
C23 0.2935(3) 0.3924(3) 0.2326(2) 0.0870(10) Uani d . . 1.00
H1 0.1787 0.1896 0.1725 0.0714 Uiso calc . . 1.00
H2 0.0948 0.2094 0.0731 0.0811 Uiso calc . . 1.00
H3 0.3815 0.1190 0.1493 0.0538 Uiso calc . . 1.00
H4 0.4572 -0.0464 0.0873 0.0511 Uiso calc . . 1.00
H5 0.1568 -0.1194 -0.0925 0.0885 Uiso calc . . 1.00
H6 0.0897 0.0437 -0.0279 0.0680 Uiso calc . . 1.00
H7 0.3149 -0.2271 -0.1138 0.0919 Uiso calc . . 1.00
H8 0.4367 -0.1823 -0.0599 0.0808 Uiso calc . . 1.00
H9 0.5480 -0.4277 0.1011 0.0963 Uiso calc . . 1.00
H10 0.5720 -0.3313 0.0295 0.0777 Uiso calc . . 1.00
H11 0.4627 -0.3081 0.2294 0.0969 Uiso calc . . 1.00
H12 0.5081 -0.1563 0.3466 0.0708 Uiso calc . . 1.00
H13 0.7310 -0.0118 0.2269 0.0609 Uiso calc . . 1.00
H14 0.6833 -0.1646 0.1056 0.0613 Uiso calc . . 1.00
H15 0.7150 0.0702 0.3780 0.0698 Uiso calc . . 1.00
H16 0.6457 -0.0029 0.4351 0.0821 Uiso calc . . 1.00
H17 0.4524 0.0655 0.4124 0.0702 Uiso calc . . 1.00
H18 0.3108 0.2130 0.3614 0.0793 Uiso calc . . 1.00
H19 0.4949 0.3831 0.2086 0.0987 Uiso calc . . 1.00
H20 0.6365 0.2394 0.2698 0.0764 Uiso calc . . 1.00
H21 0.2375 0.3932 0.2611 0.0862 Uiso calc . . 1.00
H22 0.3185 0.4822 0.2296 0.1464 Uiso calc . . 1.00

loop_
_atom_type_symbol
_atom_type_scat_dispersion_real
_atom_type_scat_dispersion_imag
_atom_type_scat_source
C 0.003 0.002
;International Tables for Crystallography
(1992, Vol. C, Tables 4.2.6.8 and 6.1.1.1)
;
H 0.000 0.000
;International Tables for Crystallography
(1992, Vol. C, Table 6.1.1.2)
;
S 0.125 0.123
;International Tables for Crystallography
(1992, Vol. C, Tables 4.2.6.8 and 6.1.1.1)
;

loop_
_geom_angle_atom_site_label_1
_geom_angle_atom_site_label_2
_geom_angle_atom_site_label_3
_geom_angle
_geom_angle_publ_flag
C1 S1 C23 102.8(2) yes
C8 S2 C9 102.9(2) yes
S1 C1 C2 115.8(2) yes
S1 C1 H1 106.0 no
S1 C1 H2 106.2 no
C2 C1 H1 111.9 no
C2 C1 H2 106.3 no
H1 C1 H2 110.6 no
C1 C2 C3 121.2(2) yes
C1 C2 C7 121.2(2) yes
C3 C2 C7 117.6(2) no
C2 C3 C4 121.0(2) no
C2 C3 H3 119.8 no
C4 C3 H3 119.1 no
C3 C4 C5 121.3(2) no
C3 C4 H4 120.6 no
C5 C4 H4 118.0 no
C4 C5 C6 117.9(2) no
C4 C5 C8 121.5(2) yes
C6 C5 C8 120.6(2) yes
C5 C6 C7 120.5(2) no
C5 C6 H5 120.7 no
C7 C6 H5 118.8 no
C2 C7 C6 121.6(2) no
C2 C7 H6 120.6 no
C6 C7 H6 117.8 no
S2 C8 C5 115.6(2) yes
S2 C8 H7 105.6 no
S2 C8 H8 105.2 no
C5 C8 H7 109.4 no
C5 C8 H8 111.0 no
H7 C8 H8 109.6 no
S2 C9 C10 115.7(2) yes
S2 C9 H9 102.6 no
S2 C9 H10 108.0 no
C10 C9 H9 110.1 no
C10 C9 H10 110.6 no
H9 C9 H10 109.4 no
C9 C10 C11 121.1(3) yes
C9 C10 C15 121.3(3) yes
C11 C10 C15 117.6(3) no
C10 C11 C12 121.2(3) no
C10 C11 H11 117.4 no
C12 C11 H11 121.3 no
C11 C12 C13 121.6(2) no
C11 C12 H12 120.0 no
C13 C12 H12 118.3 no
C12 C13 C14 117.0(3) no
C12 C13 C16 120.0(2) yes
C14 C13 C16 122.9(3) yes
C13 C14 C15 121.5(2) no
C13 C14 H13 117.8 no
C15 C14 H13 120.7 no
C10 C15 C14 121.0(2) no
C10 C15 H14 119.1 no
C14 C15 H14 119.9 no
C13 C16 C17 111.7(2) yes
C13 C16 H15 109.4 no
C13 C16 H16 108.4 no
C17 C16 H15 107.5 no
C17 C16 H16 111.1 no
H15 C16 H16 108.7 no
C16 C17 C18 121.7(3) yes
C16 C17 C22 121.1(2) yes
C18 C17 C22 117.1(3) no
C17 C18 C19 121.2(3) no
C17 C18 H17 117.7 no
C19 C18 H17 120.8 no
C18 C19 C20 121.0(3) no
C18 C19 H18 120.9 no
C20 C19 H18 118.0 no
C19 C20 C21 118.2(3) no
C19 C20 C23 121.7(3) yes
C21 C20 C23 119.9(3) yes
C20 C21 C22 120.7(3) no
C20 C21 H19 118.7 no
C22 C21 H19 120.5 no
C17 C22 C21 121.6(3) no
C17 C22 H20 118.6 no
C21 C22 H20 119.8 no
S1 C23 C20 112.7(2) yes
S1 C23 H21 106.8 no
S1 C23 H22 102.3 no
C20 C23 H21 114.8 no
C20 C23 H22 111.8 no
H21 C23 H22 107.2 no

loop_
_geom_bond_atom_site_label_1
_geom_bond_atom_site_label_2
_geom_bond_site_symmetry_1
_geom_bond_site_symmetry_2
_geom_bond_distance
_geom_bond_publ_flag
S1 C1 . . 1.806(3) yes
S1 C23 . . 1.826(3) yes
S2 C8 . . 1.825(3) yes
S2 C9 . . 1.812(3) yes
C1 C2 . . 1.504(3) yes
C2 C3 . . 1.389(3) no
C2 C7 . . 1.369(4) no
C3 C4 . . 1.371(3) no
C4 C5 . . 1.383(3) no
C5 C6 . . 1.381(4) no
C5 C8 . . 1.511(3) yes
C6 C7 . . 1.386(4) no
C9 C10 . . 1.505(4) yes
C10 C11 . . 1.390(4) no
C10 C15 . . 1.371(4) no
C11 C12 . . 1.370(4) no
C12 C13 . . 1.388(4) no
C13 C14 . . 1.379(3) no
C13 C16 . . 1.509(4) yes
C14 C15 . . 1.391(4) no
C16 C17 . . 1.511(4) yes
C17 C18 . . 1.383(4) no
C17 C22 . . 1.395(4) no
C18 C19 . . 1.388(4) no
C19 C20 . . 1.378(4) no
C20 C21 . . 1.387(4) no
C20 C23 . . 1.502(4) yes
C21 C22 . . 1.375(4) no
C1 H1 . . 0.888 no
C1 H2 . . 1.000 no
C3 H3 . . 0.934 no
C4 H4 . . 0.961 no
C6 H5 . . 0.965 no
C7 H6 . . 0.878 no
C8 H7 . . 0.977 no
C8 H8 . . 0.972 no
C9 H9 . . 0.963 no
C9 H10 . . 0.944 no
C11 H11 . . 0.944 no
C12 H12 . . 0.916 no
C14 H13 . . 0.976 no
C15 H14 . . 0.960 no
C16 H15 . . 0.960 no
C16 H16 . . 0.970 no
C18 H17 . . 0.912 no
C19 H18 . . 0.962 no
C21 H19 . . 0.990 no
C22 H20 . . 0.938 no
C23 H21 . . 0.908 no
C23 H22 . . 1.023 no

loop_
_geom_contact_atom_site_label_1
_geom_contact_atom_site_label_2
_geom_contact_distance
_geom_contact_site_symmetry_2
_geom_contact_publ_flag
S1 C16 3.473(3) 4_454 no
C15 C22 3.595(4) 2_645 no

loop_
_cod_related_entry_id
_cod_related_entry_database
_cod_related_entry_code
1 ChemSpider 21136228
